data_4516867
loop_
_publ_author_name
'Ding, Shuang'
'Li, Jiancheng'
'Liu, Rui'
'Fu, Gang'
'Zhu, Hongping'
'Liu, Weiping'
'Ye, Qingsong'

_publ_section_title
;
 N-Geminal P/Al Lewis Pair-Alkyne Dipolar Cycloaddition to the
 Zwitterionic C<sub>2</sub>PNAl-Heterocyclopentene.
;
_journal_issue 6
_journal_name_full 'ACS omega'
_journal_page_first 2405
_journal_page_last 2414
_journal_paper_doi 10.1021/acsomega.7b00236
_journal_volume 2
_journal_year 2017
_chemical_formula_sum 'C48 H60 Al N P Si'
_chemical_formula_weight 737.01
_space_group_IT_number 14
_space_group_name_Hall '-P 2ybc'
_space_group_name_H-M_alt 'P 1 21/c 1'
_symmetry_cell_setting monoclinic
_symmetry_space_group_name_H-M 'P 1 21/c 1'
_atom_sites_solution_hydrogens geom
_atom_sites_solution_primary direct
_atom_sites_solution_secondary difmap
_audit_creation_method SHELXL-97
_cell_angle_alpha 90.00
_cell_angle_beta 106.535(4)
_cell_angle_gamma 90.00
_cell_formula_units_Z 4
_cell_length_a 22.2240(10)
_cell_length_b 10.3811(3)
_cell_length_c 19.8887(8)
_cell_measurement_reflns_used 5430
_cell_measurement_temperature 173(2)
_cell_measurement_theta_max 29.4000
_cell_measurement_theta_min 3.4620
_cell_volume 4398.8(3)
_computing_cell_refinement 'CrysAlisPro, Agilent Technologies'
_computing_data_collection 'CrysAlisPro, Agilent Technologies'
_computing_data_reduction 'CrysAlisPro, Agilent Technologies'
_computing_molecular_graphics 'Bruker SHELXTL'
_computing_publication_material 'Bruker SHELXTL'
_computing_structure_refinement 'SHELXL-97 (Sheldrick, 1997)'
_computing_structure_solution 'SHELXS-97 (Sheldrick, 1990)'
_diffrn_ambient_temperature 173(2)
_diffrn_detector_area_resol_mean 16.1903
_diffrn_measured_fraction_theta_full 0.997
_diffrn_measured_fraction_theta_max 0.997
_diffrn_measurement_device_type 'Xcalibur, Sapphire3, Gemini ultra'
_diffrn_measurement_method '/w scans'
_diffrn_radiation_monochromator graphite
_diffrn_radiation_source 'Enhance (Mo) X-ray Source'
_diffrn_radiation_type MoK\a
_diffrn_radiation_wavelength 0.71073
_diffrn_reflns_av_R_equivalents 0.0306
_diffrn_reflns_av_sigmaI/netI 0.0383
_diffrn_reflns_limit_h_max 27
_diffrn_reflns_limit_h_min -26
_diffrn_reflns_limit_k_max 12
_diffrn_reflns_limit_k_min -7
_diffrn_reflns_limit_l_max 24
_diffrn_reflns_limit_l_min -24
_diffrn_reflns_number 20469
_diffrn_reflns_theta_full 26.00
_diffrn_reflns_theta_max 26.00
_diffrn_reflns_theta_min 3.05
_exptl_absorpt_coefficient_mu 0.142
_exptl_absorpt_correction_T_max 0.9455
_exptl_absorpt_correction_T_min 0.9455
_exptl_absorpt_correction_type multi-scan
_exptl_absorpt_process_details empirical
_exptl_crystal_colour colorless
_exptl_crystal_density_diffrn 1.113
_exptl_crystal_density_meas ?
_exptl_crystal_density_method 'not measured'
_exptl_crystal_description cubic
_exptl_crystal_F_000 1588
_exptl_crystal_size_max 0.40
_exptl_crystal_size_mid 0.40
_exptl_crystal_size_min 0.40
_refine_diff_density_max 0.715
_refine_diff_density_min -0.299
_refine_diff_density_rms 0.046
_refine_ls_extinction_method none
_refine_ls_goodness_of_fit_ref 1.035
_refine_ls_hydrogen_treatment 'refined in a riding mode to the carrier atom'
_refine_ls_matrix_type full
_refine_ls_number_parameters 549
_refine_ls_number_reflns 8639
_refine_ls_number_restraints 602
_refine_ls_restrained_S_all 1.015
_refine_ls_R_factor_all 0.0651
_refine_ls_R_factor_gt 0.0507
_refine_ls_shift/su_max 0.028
_refine_ls_shift/su_mean 0.001
_refine_ls_structure_factor_coef Fsqd
_refine_ls_weighting_details 'calc w=1/[\s^2^(Fo^2^)+(0.0530P)^2^+2.6381P] where P=(Fo^2^+2Fc^2^)/3'
_refine_ls_weighting_scheme calc
_refine_ls_wR_factor_gt 0.1170
_refine_ls_wR_factor_ref 0.1236
_reflns_number_gt 7088
_reflns_number_total 8639
_reflns_threshold_expression >2sigma(I)
_cod_data_source_file ao7b00236_si_002.cif
_cod_data_source_block compound_6
_cod_depositor_comments
;
The following automatic conversions were performed:

data item '_symmetry_cell_setting' value 'Monoclinic' was changed to
'monoclinic' in accordance with the
/home/saulius/struct/COD-crude-data/automatic-downloads/DataCite-retrospective/ACS/depositions/lib/dictionaries/cif_core.dic
dictionary named 'cif_core.dic' version 2.4.2 last updated on
2011-04-26.

data item '_exptl_crystal_density_meas' value 'not measured' was
changed to '?' -- the value is perceived as not measured.

Automatic conversion script
Id: cif_fix_values 6909 2019-04-08 15:41:33Z antanas 
;
_cod_original_sg_symbol_H-M P2(1)/c
_cod_database_code 4516867

loop_
_symmetry_equiv_pos_as_xyz
'x, y, z'
'-x, y+1/2, -z+1/2'
'-x, -y, -z'
'x, -y-1/2, z-1/2'

loop_
_atom_site_label
_atom_site_type_symbol
_atom_site_fract_x
_atom_site_fract_y
_atom_site_fract_z
_atom_site_U_iso_or_equiv
_atom_site_adp_type
_atom_site_occupancy
_atom_site_symmetry_multiplicity
_atom_site_calc_flag
_atom_site_refinement_flags
_atom_site_disorder_assembly
_atom_site_disorder_group
P1 P 0.20954(2) 0.68273(4) 0.04857(2) 0.01967(11) Uani 1 1 d . . .
Si1 Si 0.05857(2) 0.50712(5) -0.12905(3) 0.02581(13) Uani 1 1 d . . .
N1 N 0.23059(7) 0.53527(14) 0.07022(8) 0.0223(3) Uani 1 1 d . A .
C1 C 0.12575(8) 0.54814(18) -0.04993(9) 0.0219(4) Uani 1 1 d . A .
C2 C 0.13788(8) 0.66813(17) -0.02334(9) 0.0193(4) Uani 1 1 d . . .
C3 C 0.10171(8) 0.78919(17) -0.04984(9) 0.0205(4) Uani 1 1 d . . .
C4 C 0.12614(9) 0.88768(18) -0.08156(10) 0.0278(4) Uani 1 1 d . . .
H4A H 0.1676 0.8807 -0.0855 0.033 Uiso 1 1 calc R . .
C5 C 0.09056(10) 0.99608(19) -0.10755(11) 0.0345(5) Uani 1 1 d . . .
H5A H 0.1078 1.0623 -0.1294 0.041 Uiso 1 1 calc R . .
C6 C 0.03033(10) 1.0084(2) -0.10190(11) 0.0358(5) Uani 1 1 d . . .
H6A H 0.0064 1.0834 -0.1191 0.043 Uiso 1 1 calc R . .
C7 C 0.00506(10) 0.9106(2) -0.07093(11) 0.0344(5) Uani 1 1 d . . .
H7A H -0.0365 0.9181 -0.0673 0.041 Uiso 1 1 calc R . .
C8 C 0.04041(9) 0.80187(19) -0.04526(10) 0.0281(4) Uani 1 1 d . . .
H8A H 0.0227 0.7351 -0.0243 0.034 Uiso 1 1 calc R . .
C9 C -0.00931(11) 0.4532(3) -0.09839(13) 0.0529(7) Uani 1 1 d . . .
H9A H -0.0295 0.5284 -0.0842 0.079 Uiso 1 1 calc R . .
H9B H 0.0056 0.3950 -0.0583 0.079 Uiso 1 1 calc R . .
H9C H -0.0397 0.4080 -0.1366 0.079 Uiso 1 1 calc R . .
C10 C 0.03376(11) 0.6366(2) -0.19622(11) 0.0410(5) Uani 1 1 d . . .
H10A H 0.0132 0.7059 -0.1776 0.062 Uiso 1 1 calc R . .
H10B H 0.0044 0.6010 -0.2386 0.062 Uiso 1 1 calc R . .
H10C H 0.0707 0.6709 -0.2078 0.062 Uiso 1 1 calc R . .
C11 C 0.08278(11) 0.3657(2) -0.17364(12) 0.0423(5) Uani 1 1 d . . .
H11A H 0.0478 0.3398 -0.2138 0.063 Uiso 1 1 calc R . .
H11B H 0.0943 0.2938 -0.1405 0.063 Uiso 1 1 calc R . .
H11C H 0.1189 0.3894 -0.1900 0.063 Uiso 1 1 calc R . .
C12 C 0.2447(2) 0.3825(5) -0.0683(3) 0.0381(11) Uani 0.504(5) 1 d PU A 2
H12A H 0.2258 0.4298 -0.1125 0.046 Uiso 0.504(5) 1 calc PR A 2
H12B H 0.2862 0.4218 -0.0461 0.046 Uiso 0.504(5) 1 calc PR A 2
C13 C 0.2552(3) 0.2444(5) -0.0867(3) 0.0564(15) Uani 0.504(5) 1 d PU A 2
H13A H 0.2744 0.2433 -0.1254 0.085 Uiso 0.504(5) 1 calc PR A 2
H13B H 0.2149 0.1991 -0.1010 0.085 Uiso 0.504(5) 1 calc PR A 2
H13C H 0.2831 0.2016 -0.0457 0.085 Uiso 0.504(5) 1 calc PR A 2
C12A C 0.2379(2) 0.3091(5) -0.0464(3) 0.0381(11) Uani 0.496(5) 1 d PU A 1
H12C H 0.2708 0.2674 -0.0083 0.046 Uiso 0.496(5) 1 calc PR A 1
H12D H 0.2104 0.2391 -0.0718 0.046 Uiso 0.496(5) 1 calc PR A 1
C13A C 0.2707(3) 0.3646(5) -0.0969(3) 0.0492(14) Uani 0.496(5) 1 d PU A 1
H13D H 0.2939 0.2962 -0.1127 0.074 Uiso 0.496(5) 1 calc PR A 1
H13E H 0.3000 0.4321 -0.0733 0.074 Uiso 0.496(5) 1 calc PR A 1
H13F H 0.2395 0.4015 -0.1375 0.074 Uiso 0.496(5) 1 calc PR A 1
Al1 Al 0.18741(3) 0.41161(6) -0.00120(3) 0.03112(15) Uani 1 1 d U . .
C14 C 0.1654(6) 0.2627(11) 0.0325(6) 0.043(2) Uani 0.330(11) 1 d PU A 2
H14A H 0.1375 0.2843 0.0619 0.052 Uiso 0.330(11) 1 calc PR A 2
H14B H 0.1402 0.2118 -0.0078 0.052 Uiso 0.330(11) 1 calc PR A 2
C15 C 0.2188(7) 0.1741(10) 0.0766(6) 0.058(2) Uani 0.330(11) 1 d PU A 2
H15A H 0.2007 0.1069 0.0995 0.087 Uiso 0.330(11) 1 calc PR A 2
H15B H 0.2485 0.2257 0.1123 0.087 Uiso 0.330(11) 1 calc PR A 2
H15C H 0.2407 0.1341 0.0457 0.087 Uiso 0.330(11) 1 calc PR A 2
C14A C 0.1405(3) 0.2688(5) 0.0359(3) 0.0391(11) Uani 0.670(11) 1 d PU A 1
H14C H 0.1255 0.3047 0.0743 0.047 Uiso 0.670(11) 1 calc PR A 1
H14D H 0.1032 0.2426 -0.0023 0.047 Uiso 0.670(11) 1 calc PR A 1
C15A C 0.1803(4) 0.1484(4) 0.0632(3) 0.0613(15) Uani 0.670(11) 1 d PU A 1
H15D H 0.1552 0.0860 0.0805 0.092 Uiso 0.670(11) 1 calc PR A 1
H15E H 0.2172 0.1729 0.1015 0.092 Uiso 0.670(11) 1 calc PR A 1
H15F H 0.1940 0.1097 0.0251 0.092 Uiso 0.670(11) 1 calc PR A 1
C16 C 0.26319(8) 0.77304(18) 0.01167(9) 0.0240(4) Uani 1 1 d . . .
C17 C 0.27425(9) 0.7232(2) -0.04895(11) 0.0340(5) Uani 1 1 d . . .
H17A H 0.2560 0.6434 -0.0675 0.041 Uiso 1 1 calc R . .
C18 C 0.31179(10) 0.7896(3) -0.08204(12) 0.0456(6) Uani 1 1 d . . .
H18A H 0.3194 0.7550 -0.1231 0.055 Uiso 1 1 calc R . .
C19 C 0.33821(10) 0.9061(3) -0.05555(13) 0.0481(6) Uani 1 1 d . . .
H19A H 0.3643 0.9510 -0.0781 0.058 Uiso 1 1 calc R . .
C20 C 0.32672(10) 0.9569(2) 0.00315(13) 0.0452(6) Uani 1 1 d . . .
H20A H 0.3447 1.0374 0.0210 0.054 Uiso 1 1 calc R . .
C21 C 0.28894(9) 0.8918(2) 0.03692(11) 0.0332(5) Uani 1 1 d . . .
H21A H 0.2807 0.9284 0.0772 0.040 Uiso 1 1 calc R . .
C22 C 0.20245(8) 0.77874(17) 0.12138(9) 0.0225(4) Uani 1 1 d . . .
C23 C 0.25645(9) 0.80815(19) 0.17556(10) 0.0285(4) Uani 1 1 d . . .
H23A H 0.2959 0.7739 0.1747 0.034 Uiso 1 1 calc R . .
C24 C 0.25280(10) 0.8867(2) 0.23045(11) 0.0378(5) Uani 1 1 d . . .
H24A H 0.2898 0.9078 0.2666 0.045 Uiso 1 1 calc R . .
C25 C 0.19544(12) 0.9344(2) 0.23269(12) 0.0465(6) Uani 1 1 d . . .
H25A H 0.1930 0.9890 0.2702 0.056 Uiso 1 1 calc R . .
C26 C 0.14157(11) 0.9032(3) 0.18071(12) 0.0464(6) Uani 1 1 d . . .
H26A H 0.1021 0.9350 0.1831 0.056 Uiso 1 1 calc R . .
C27 C 0.14472(9) 0.8258(2) 0.12513(10) 0.0330(5) Uani 1 1 d . . .
H27A H 0.1075 0.8047 0.0895 0.040 Uiso 1 1 calc R . .
C28 C 0.27618(9) 0.50807(17) 0.13744(10) 0.0259(4) Uani 1 1 d . . .
C29 C 0.25538(10) 0.48474(19) 0.19730(10) 0.0307(4) Uani 1 1 d . A .
C30 C 0.30060(11) 0.4639(2) 0.26128(11) 0.0443(6) Uani 1 1 d . . .
H30A H 0.2874 0.4478 0.3019 0.053 Uiso 1 1 calc R A .
C31 C 0.36378(12) 0.4660(3) 0.26699(12) 0.0534(7) Uani 1 1 d . A .
H31A H 0.3937 0.4556 0.3115 0.064 Uiso 1 1 calc R . .
C32 C 0.38344(11) 0.4832(2) 0.20835(12) 0.0455(6) Uani 1 1 d . . .
H32A H 0.4271 0.4812 0.2125 0.055 Uiso 1 1 calc R A .
C33 C 0.34063(9) 0.50367(19) 0.14247(11) 0.0320(4) Uani 1 1 d . A .
C291 C 0.18680(10) 0.4783(2) 0.19676(11) 0.0361(5) Uani 1 1 d . . .
H29A H 0.1601 0.5016 0.1487 0.043 Uiso 1 1 calc R A .
C292 C 0.16924(14) 0.3411(3) 0.21399(14) 0.0578(7) Uani 1 1 d . A .
H29B H 0.1817 0.2791 0.1832 0.087 Uiso 1 1 calc R . .
H29C H 0.1238 0.3359 0.2066 0.087 Uiso 1 1 calc R . .
H29D H 0.1911 0.3210 0.2630 0.087 Uiso 1 1 calc R . .
C293 C 0.17205(12) 0.5716(3) 0.24951(12) 0.0467(6) Uani 1 1 d . A .
H29E H 0.1837 0.6593 0.2399 0.070 Uiso 1 1 calc R . .
H29F H 0.1959 0.5467 0.2972 0.070 Uiso 1 1 calc R . .
H29G H 0.1270 0.5686 0.2453 0.070 Uiso 1 1 calc R . .
C331 C 0.36611(10) 0.5144(2) 0.07986(12) 0.0402(5) Uani 1 1 d . . .
H33A H 0.3298 0.5304 0.0376 0.048 Uiso 1 1 calc R A .
C332 C 0.39681(12) 0.3875(3) 0.06806(15) 0.0579(7) Uani 1 1 d . A .
H33B H 0.3664 0.3172 0.0629 0.087 Uiso 1 1 calc R . .
H33C H 0.4333 0.3702 0.1083 0.087 Uiso 1 1 calc R . .
H33D H 0.4104 0.3941 0.0254 0.087 Uiso 1 1 calc R . .
C333 C 0.41213(11) 0.6257(3) 0.08579(16) 0.0590(7) Uani 1 1 d . A .
H33E H 0.3926 0.7057 0.0952 0.088 Uiso 1 1 calc R . .
H33F H 0.4233 0.6341 0.0417 0.088 Uiso 1 1 calc R . .
H33G H 0.4501 0.6087 0.1242 0.088 Uiso 1 1 calc R . .
C41 C 0.4097(5) 1.0249(16) 0.2185(3) 0.079(2) Uani 0.415(11) 1 d PGU B 2
H41A H 0.4071 1.0512 0.1720 0.095 Uiso 0.415(11) 1 calc PR B 2
C42 C 0.3975(4) 1.1127(6) 0.2658(8) 0.080(2) Uani 0.415(11) 1 d PGU B 2
H42A H 0.3866 1.1990 0.2516 0.096 Uiso 0.415(11) 1 calc PR B 2
C43 C 0.4014(4) 1.0743(12) 0.3338(7) 0.077(2) Uani 0.415(11) 1 d PGU B 2
H43A H 0.3931 1.1343 0.3661 0.092 Uiso 0.415(11) 1 calc PR B 2
C44 C 0.4174(5) 0.9480(15) 0.3546(3) 0.072(2) Uani 0.415(11) 1 d PGU B 2
H44A H 0.4201 0.9217 0.4011 0.086 Uiso 0.415(11) 1 calc PR B 2
C45 C 0.4296(5) 0.8602(5) 0.3074(9) 0.074(2) Uani 0.415(11) 1 d PGU B 2
H45A H 0.4406 0.7739 0.3216 0.089 Uiso 0.415(11) 1 calc PR B 2
C46 C 0.4257(4) 0.8987(13) 0.2393(7) 0.077(2) Uani 0.415(11) 1 d PGU B 2
H46A H 0.4341 0.8386 0.2070 0.093 Uiso 0.415(11) 1 calc PR B 2
C41A C 0.4015(3) 1.0862(8) 0.2383(5) 0.0851(18) Uani 0.585(11) 1 d PGU B 1
H41B H 0.3932 1.1557 0.2059 0.102 Uiso 0.585(11) 1 calc PR B 1
C42A C 0.3980(3) 1.1049(5) 0.3062(7) 0.0809(18) Uani 0.585(11) 1 d PGU B 1
H42B H 0.3872 1.1871 0.3203 0.097 Uiso 0.585(11) 1 calc PR B 1
C43A C 0.4102(3) 1.0032(12) 0.3537(2) 0.0758(17) Uani 0.585(11) 1 d PGU B 1
H43B H 0.4078 1.0160 0.4001 0.091 Uiso 0.585(11) 1 calc PR B 1
C44A C 0.4260(3) 0.8829(8) 0.3332(5) 0.0683(16) Uani 0.585(11) 1 d PGU B 1
H44B H 0.4344 0.8134 0.3656 0.082 Uiso 0.585(11) 1 calc PR B 1
C45A C 0.4296(3) 0.8642(5) 0.2652(6) 0.0713(16) Uani 0.585(11) 1 d PGU B 1
H45B H 0.4404 0.7820 0.2512 0.086 Uiso 0.585(11) 1 calc PR B 1
C46A C 0.4174(3) 0.9659(12) 0.2178(2) 0.0767(17) Uani 0.585(11) 1 d PGU B 1
H46B H 0.4198 0.9531 0.1713 0.092 Uiso 0.585(11) 1 calc PR B 1
C34 C 0.51097(13) 0.8711(3) 0.0026(2) 0.0703(9) Uani 1 1 d . . .
H34A H 0.5185 0.7810 0.0044 0.084 Uiso 1 1 calc R . .
C35 C 0.50025(12) 0.9322(4) 0.05922(18) 0.0688(9) Uani 1 1 d . . .
H35A H 0.5006 0.8849 0.1002 0.083 Uiso 1 1 calc R . .
C36 C 0.48908(13) 1.0617(4) 0.0561(2) 0.0732(10) Uani 1 1 d . . .
H36A H 0.4813 1.1049 0.0949 0.088 Uiso 1 1 calc R . .

loop_
_atom_site_aniso_label
_atom_site_aniso_U_11
_atom_site_aniso_U_22
_atom_site_aniso_U_33
_atom_site_aniso_U_23
_atom_site_aniso_U_13
_atom_site_aniso_U_12
P1 0.0177(2) 0.0208(2) 0.0188(2) 0.00050(18) 0.00243(17) 0.00060(18)
Si1 0.0253(3) 0.0276(3) 0.0202(3) 0.0006(2) -0.0005(2) -0.0029(2)
N1 0.0213(7) 0.0232(8) 0.0192(7) 0.0009(6) 0.0007(6) 0.0035(6)
C1 0.0210(9) 0.0247(9) 0.0187(8) 0.0037(7) 0.0034(7) -0.0007(7)
C2 0.0171(8) 0.0228(9) 0.0175(8) 0.0037(7) 0.0040(6) -0.0001(7)
C3 0.0230(9) 0.0194(9) 0.0167(8) -0.0002(7) 0.0018(7) 0.0016(7)
C4 0.0253(9) 0.0252(10) 0.0304(10) 0.0046(8) 0.0040(8) -0.0005(8)
C5 0.0399(12) 0.0232(10) 0.0360(11) 0.0084(9) 0.0037(9) 0.0004(9)
C6 0.0384(12) 0.0283(11) 0.0355(11) 0.0024(9) 0.0021(9) 0.0131(9)
C7 0.0271(10) 0.0418(12) 0.0339(11) 0.0013(9) 0.0079(8) 0.0114(9)
C8 0.0255(9) 0.0329(11) 0.0251(10) 0.0047(8) 0.0056(7) 0.0024(8)
C9 0.0380(13) 0.0755(18) 0.0420(13) -0.0001(13) 0.0062(10) -0.0213(13)
C10 0.0539(14) 0.0401(12) 0.0215(10) 0.0012(9) -0.0015(9) 0.0075(11)
C11 0.0496(13) 0.0305(11) 0.0392(12) -0.0105(10) 0.0005(10) -0.0053(10)
C12 0.046(3) 0.034(3) 0.032(2) -0.005(2) 0.0071(18) 0.006(2)
C13 0.080(3) 0.041(3) 0.054(3) -0.015(2) 0.028(3) 0.008(2)
C12A 0.040(2) 0.029(3) 0.042(3) -0.005(2) 0.0059(18) 0.0078(19)
C13A 0.055(3) 0.051(3) 0.044(3) -0.008(2) 0.017(2) 0.004(2)
Al1 0.0346(3) 0.0243(3) 0.0264(3) -0.0047(2) -0.0044(2) 0.0097(3)
C14 0.057(5) 0.031(3) 0.042(4) -0.004(3) 0.016(4) 0.000(4)
C15 0.078(6) 0.032(4) 0.065(5) 0.017(3) 0.022(4) 0.011(4)
C14A 0.050(3) 0.0221(16) 0.038(2) 0.0011(14) -0.0003(19) -0.0009(19)
C15A 0.082(4) 0.030(2) 0.063(3) 0.0136(18) 0.006(3) 0.010(2)
C16 0.0158(8) 0.0297(10) 0.0244(9) 0.0063(8) 0.0021(7) 0.0027(8)
C17 0.0274(10) 0.0431(12) 0.0322(11) 0.0030(9) 0.0095(8) 0.0039(9)
C18 0.0330(11) 0.0711(17) 0.0370(12) 0.0093(12) 0.0170(10) 0.0069(12)
C19 0.0281(11) 0.0680(17) 0.0493(14) 0.0240(13) 0.0128(10) -0.0053(11)
C20 0.0353(12) 0.0466(13) 0.0507(14) 0.0116(11) 0.0074(10) -0.0133(11)
C21 0.0282(10) 0.0345(11) 0.0350(11) 0.0030(9) 0.0058(8) -0.0045(9)
C22 0.0233(9) 0.0223(9) 0.0213(9) 0.0004(7) 0.0053(7) -0.0006(7)
C23 0.0254(9) 0.0299(10) 0.0291(10) -0.0014(8) 0.0057(8) -0.0001(8)
C24 0.0370(12) 0.0430(13) 0.0281(11) -0.0103(9) 0.0005(9) -0.0053(10)
C25 0.0555(15) 0.0497(14) 0.0325(12) -0.0148(11) 0.0096(10) 0.0114(12)
C26 0.0382(12) 0.0652(16) 0.0353(12) -0.0075(11) 0.0098(10) 0.0196(12)
C27 0.0251(10) 0.0463(12) 0.0260(10) -0.0017(9) 0.0047(8) 0.0047(9)
C28 0.0276(10) 0.0210(9) 0.0234(9) 0.0005(7) -0.0021(7) 0.0038(8)
C29 0.0360(11) 0.0263(10) 0.0249(10) 0.0026(8) 0.0007(8) 0.0022(8)
C30 0.0489(14) 0.0514(14) 0.0262(11) 0.0057(10) 0.0003(9) 0.0074(11)
C31 0.0446(14) 0.0699(18) 0.0320(12) 0.0030(12) -0.0113(10) 0.0138(13)
C32 0.0281(11) 0.0563(15) 0.0415(13) -0.0013(11) -0.0074(9) 0.0127(11)
C33 0.0277(10) 0.0298(10) 0.0333(11) -0.0021(9) 0.0003(8) 0.0078(8)
C291 0.0375(11) 0.0433(12) 0.0258(10) 0.0049(9) 0.0062(9) -0.0054(10)
C292 0.0666(17) 0.0561(16) 0.0485(15) 0.0084(13) 0.0128(13) -0.0207(14)
C293 0.0492(14) 0.0611(16) 0.0337(12) 0.0041(11) 0.0181(10) -0.0018(12)
C331 0.0237(10) 0.0523(14) 0.0414(12) 0.0036(11) 0.0038(9) 0.0141(10)
C332 0.0463(14) 0.0673(18) 0.0568(16) -0.0094(14) 0.0093(12) 0.0208(13)
C333 0.0316(12) 0.0709(18) 0.0736(19) 0.0127(15) 0.0137(12) 0.0058(13)
C41 0.072(4) 0.079(5) 0.090(4) -0.002(3) 0.027(4) -0.009(5)
C42 0.079(4) 0.077(4) 0.085(5) -0.004(3) 0.027(4) -0.017(4)
C43 0.068(4) 0.077(4) 0.077(4) -0.003(4) 0.007(4) -0.012(4)
C44 0.050(4) 0.075(4) 0.080(4) -0.007(3) 0.003(3) -0.009(4)
C45 0.048(4) 0.085(4) 0.080(4) -0.004(3) 0.006(4) 0.001(4)
C46 0.059(4) 0.084(4) 0.089(4) 0.001(4) 0.022(4) -0.005(4)
C41A 0.083(4) 0.082(3) 0.093(4) 0.005(3) 0.029(4) -0.011(3)
C42A 0.078(3) 0.075(3) 0.086(4) 0.000(3) 0.017(4) -0.022(3)
C43A 0.053(3) 0.083(4) 0.077(3) -0.002(3) -0.005(3) -0.009(3)
C44A 0.034(2) 0.088(3) 0.081(3) 0.006(3) 0.013(3) -0.001(3)
C45A 0.044(3) 0.089(3) 0.083(4) 0.017(3) 0.021(3) -0.004(3)
C46A 0.063(3) 0.078(4) 0.092(3) 0.012(3) 0.026(3) -0.008(3)
C34 0.0381(15) 0.0589(18) 0.112(3) -0.014(2) 0.0178(16) -0.0027(13)
C35 0.0354(14) 0.088(2) 0.074(2) 0.0054(18) 0.0011(13) -0.0149(15)
C36 0.0428(16) 0.089(2) 0.090(2) -0.040(2) 0.0229(16) -0.0199(16)

loop_
_atom_type_symbol
_atom_type_description
_atom_type_scat_dispersion_real
_atom_type_scat_dispersion_imag
_atom_type_scat_source
C C 0.0033 0.0016 'International Tables Vol C Tables 4.2.6.8 and 6.1.1.4'
H H 0.0000 0.0000 'International Tables Vol C Tables 4.2.6.8 and 6.1.1.4'
Al Al 0.0645 0.0514 'International Tables Vol C Tables 4.2.6.8 and 6.1.1.4'
Si Si 0.0817 0.0704 'International Tables Vol C Tables 4.2.6.8 and 6.1.1.4'
P P 0.1023 0.0942 'International Tables Vol C Tables 4.2.6.8 and 6.1.1.4'
N N 0.0061 0.0033 'International Tables Vol C Tables 4.2.6.8 and 6.1.1.4'

loop_
_geom_angle_atom_site_label_1
_geom_angle_atom_site_label_2
_geom_angle_atom_site_label_3
_geom_angle
_geom_angle_site_symmetry_1
N1 P1 C22 113.16(8) .
N1 P1 C2 104.59(8) .
C22 P1 C2 114.89(8) .
N1 P1 C16 114.77(8) .
C22 P1 C16 104.80(9) .
C2 P1 C16 104.62(8) .
C10 Si1 C9 110.40(12) .
C10 Si1 C11 106.99(10) .
C9 Si1 C11 106.72(12) .
C10 Si1 C1 115.97(9) .
C9 Si1 C1 108.48(10) .
C11 Si1 C1 107.86(9) .
C28 N1 P1 119.94(12) .
C28 N1 Al1 127.58(12) .
P1 N1 Al1 112.48(8) .
C2 C1 Si1 123.93(13) .
C2 C1 Al1 115.31(13) .
Si1 C1 Al1 120.72(10) .
C1 C2 C3 127.33(15) .
C1 C2 P1 114.67(13) .
C3 C2 P1 117.84(12) .
C4 C3 C8 118.32(17) .
C4 C3 C2 122.31(16) .
C8 C3 C2 119.32(16) .
C5 C4 C3 120.69(18) .
C5 C4 H4A 119.7 .
C3 C4 H4A 119.7 .
C6 C5 C4 120.52(19) .
C6 C5 H5A 119.7 .
C4 C5 H5A 119.7 .
C5 C6 C7 119.52(18) .
C5 C6 H6A 120.2 .
C7 C6 H6A 120.2 .
C6 C7 C8 120.06(18) .
C6 C7 H7A 120.0 .
C8 C7 H7A 120.0 .
C7 C8 C3 120.88(18) .
C7 C8 H8A 119.6 .
C3 C8 H8A 119.6 .
Si1 C9 H9A 109.5 .
Si1 C9 H9B 109.5 .
H9A C9 H9B 109.5 .
Si1 C9 H9C 109.5 .
H9A C9 H9C 109.5 .
H9B C9 H9C 109.5 .
Si1 C10 H10A 109.5 .
Si1 C10 H10B 109.5 .
H10A C10 H10B 109.5 .
Si1 C10 H10C 109.5 .
H10A C10 H10C 109.5 .
H10B C10 H10C 109.5 .
Si1 C11 H11A 109.5 .
Si1 C11 H11B 109.5 .
H11A C11 H11B 109.5 .
Si1 C11 H11C 109.5 .
H11A C11 H11C 109.5 .
H11B C11 H11C 109.5 .
C13 C12 Al1 116.8(4) .
C13 C12 H12A 108.1 .
Al1 C12 H12A 108.1 .
C13 C12 H12B 108.1 .
Al1 C12 H12B 108.1 .
H12A C12 H12B 107.3 .
C12 C13 H13A 109.5 .
C12 C13 H13B 109.5 .
H13A C13 H13B 109.5 .
C12 C13 H13C 109.5 .
H13A C13 H13C 109.5 .
H13B C13 H13C 109.5 .
C13A C12A Al1 123.3(4) .
C13A C12A H12C 106.5 .
Al1 C12A H12C 106.5 .
C13A C12A H12D 106.5 .
Al1 C12A H12D 106.5 .
H12C C12A H12D 106.5 .
C14 Al1 C12A 87.5(4) .
C14 Al1 N1 114.9(4) .
C12A Al1 N1 117.89(15) .
C14 Al1 C1 124.1(4) .
C12A Al1 C1 124.44(18) .
N1 Al1 C1 90.78(7) .
C14 Al1 C14A 15.4(4) .
C12A Al1 C14A 100.9(3) .
N1 Al1 C14A 113.92(17) .
C1 Al1 C14A 109.47(17) .
C14 Al1 C12 112.8(4) .
C12A Al1 C12 25.54(16) .
N1 Al1 C12 107.11(15) .
C1 Al1 C12 104.25(16) .
C14A Al1 C12 125.4(2) .
C15 C14 Al1 118.0(7) .
C15 C14 H14A 107.8 .
Al1 C14 H14A 107.8 .
C15 C14 H14B 107.8 .
Al1 C14 H14B 107.8 .
H14A C14 H14B 107.1 .
C14 C15 H15A 109.5 .
C14 C15 H15B 109.5 .
H15A C15 H15B 109.5 .
C14 C15 H15C 109.5 .
H15A C15 H15C 109.5 .
H15B C15 H15C 109.5 .
C15A C14A Al1 114.3(3) .
C15A C14A H14C 108.7 .
Al1 C14A H14C 108.7 .
C15A C14A H14D 108.7 .
Al1 C14A H14D 108.7 .
H14C C14A H14D 107.6 .
C21 C16 C17 118.98(18) .
C21 C16 P1 123.92(15) .
C17 C16 P1 116.87(15) .
C18 C17 C16 120.3(2) .
C18 C17 H17A 119.9 .
C16 C17 H17A 119.9 .
C19 C18 C17 120.2(2) .
C19 C18 H18A 119.9 .
C17 C18 H18A 119.9 .
C20 C19 C18 120.0(2) .
C20 C19 H19A 120.0 .
C18 C19 H19A 120.0 .
C19 C20 C21 120.6(2) .
C19 C20 H20A 119.7 .
C21 C20 H20A 119.7 .
C20 C21 C16 119.9(2) .
C20 C21 H21A 120.0 .
C16 C21 H21A 120.0 .
C27 C22 C23 118.86(17) .
C27 C22 P1 121.95(14) .
C23 C22 P1 119.19(14) .
C24 C23 C22 120.42(18) .
C24 C23 H23A 119.8 .
C22 C23 H23A 119.8 .
C25 C24 C23 119.94(19) .
C25 C24 H24A 120.0 .
C23 C24 H24A 120.0 .
C26 C25 C24 120.3(2) .
C26 C25 H25A 119.9 .
C24 C25 H25A 119.9 .
C25 C26 C27 120.3(2) .
C25 C26 H26A 119.8 .
C27 C26 H26A 119.8 .
C26 C27 C22 120.16(19) .
C26 C27 H27A 119.9 .
C22 C27 H27A 119.9 .
C33 C28 C29 120.26(17) .
C33 C28 N1 119.94(17) .
C29 C28 N1 119.79(17) .
C30 C29 C28 118.1(2) .
C30 C29 C291 117.34(19) .
C28 C29 C291 124.57(17) .
C31 C30 C29 121.7(2) .
C31 C30 H30A 119.1 .
C29 C30 H30A 119.1 .
C32 C31 C30 119.8(2) .
C32 C31 H31A 120.1 .
C30 C31 H31A 120.1 .
C31 C32 C33 121.4(2) .
C31 C32 H32A 119.3 .
C33 C32 H32A 119.3 .
C32 C33 C28 118.6(2) .
C32 C33 C331 117.92(19) .
C28 C33 C331 123.45(17) .
C29 C291 C293 112.14(18) .
C29 C291 C292 110.80(19) .
C293 C291 C292 108.38(19) .
C29 C291 H29A 108.5 .
C293 C291 H29A 108.5 .
C292 C291 H29A 108.5 .
C291 C292 H29B 109.5 .
C291 C292 H29C 109.5 .
H29B C292 H29C 109.5 .
C291 C292 H29D 109.5 .
H29B C292 H29D 109.5 .
H29C C292 H29D 109.5 .
C291 C293 H29E 109.5 .
C291 C293 H29F 109.5 .
H29E C293 H29F 109.5 .
C291 C293 H29G 109.5 .
H29E C293 H29G 109.5 .
H29F C293 H29G 109.5 .
C33 C331 C333 113.1(2) .
C33 C331 C332 110.5(2) .
C333 C331 C332 110.2(2) .
C33 C331 H33A 107.6 .
C333 C331 H33A 107.6 .
C332 C331 H33A 107.6 .
C331 C332 H33B 109.5 .
C331 C332 H33C 109.5 .
H33B C332 H33C 109.5 .
C331 C332 H33D 109.5 .
H33B C332 H33D 109.5 .
H33C C332 H33D 109.5 .
C331 C333 H33E 109.5 .
C331 C333 H33F 109.5 .
H33E C333 H33F 109.5 .
C331 C333 H33G 109.5 .
H33E C333 H33G 109.5 .
H33F C333 H33G 109.5 .
C42 C41 C46 120.0 .
C42 C41 H41A 120.0 .
C46 C41 H41A 120.0 .
C41 C42 C43 120.0 .
C41 C42 H42A 120.0 .
C43 C42 H42A 120.0 .
C42 C43 C44 120.0 .
C42 C43 H43A 120.0 .
C44 C43 H43A 120.0 .
C45 C44 C43 120.0 .
C45 C44 H44A 120.0 .
C43 C44 H44A 120.0 .
C44 C45 C46 120.0 .
C44 C45 H45A 120.0 .
C46 C45 H45A 120.0 .
C45 C46 C41 120.0 .
C45 C46 H46A 120.0 .
C41 C46 H46A 120.0 .
C42A C41A C46A 120.0 .
C42A C41A H41B 120.0 .
C46A C41A H41B 120.0 .
C43A C42A C41A 120.0 .
C43A C42A H42B 120.0 .
C41A C42A H42B 120.0 .
C42A C43A C44A 120.0 .
C42A C43A H43B 120.0 .
C44A C43A H43B 120.0 .
C43A C44A C45A 120.0 .
C43A C44A H44B 120.0 .
C45A C44A H44B 120.0 .
C46A C45A C44A 120.0 .
C46A C45A H45B 120.0 .
C44A C45A H45B 120.0 .
C45A C46A C41A 120.0 .
C45A C46A H46B 120.0 .
C41A C46A H46B 120.0 .
C36 C34 C35 120.7(3) 3_675
C36 C34 H34A 119.7 3_675
C35 C34 H34A 119.7 .
C36 C35 C34 119.3(3) .
C36 C35 H35A 120.3 .
C34 C35 H35A 120.3 .
C34 C36 C35 120.0(3) 3_675
C34 C36 H36A 120.0 3_675
C35 C36 H36A 120.0 .

loop_
_geom_bond_atom_site_label_1
_geom_bond_atom_site_label_2
_geom_bond_distance
_geom_bond_site_symmetry_2
P1 N1 1.6227(15) .
P1 C22 1.8013(18) .
P1 C2 1.8189(17) .
P1 C16 1.8269(18) .
Si1 C10 1.864(2) .
Si1 C9 1.867(2) .
Si1 C11 1.871(2) .
Si1 C1 1.8841(18) .
N1 C28 1.457(2) .
N1 Al1 1.9522(16) .
C1 C2 1.350(3) .
C1 Al1 2.0173(19) .
C2 C3 1.504(2) .
C3 C4 1.390(3) .
C3 C8 1.397(3) .
C4 C5 1.388(3) .
C4 H4A 0.9500 .
C5 C6 1.381(3) .
C5 H5A 0.9500 .
C6 C7 1.387(3) .
C6 H6A 0.9500 .
C7 C8 1.387(3) .
C7 H7A 0.9500 .
C8 H8A 0.9500 .
C9 H9A 0.9800 .
C9 H9B 0.9800 .
C9 H9C 0.9800 .
C10 H10A 0.9800 .
C10 H10B 0.9800 .
C10 H10C 0.9800 .
C11 H11A 0.9800 .
C11 H11B 0.9800 .
C11 H11C 0.9800 .
C12 C13 1.514(7) .
C12 Al1 2.112(5) .
C12 H12A 0.9900 .
C12 H12B 0.9900 .
C13 H13A 0.9800 .
C13 H13B 0.9800 .
C13 H13C 0.9800 .
C12A C13A 1.513(8) .
C12A Al1 1.943(4) .
C12A H12C 0.9900 .
C12A H12D 0.9900 .
C13A H13D 0.9800 .
C13A H13E 0.9800 .
C13A H13F 0.9800 .
Al1 C14 1.808(11) .
Al1 C14A 2.066(6) .
C14 C15 1.558(13) .
C14 H14A 0.9900 .
C14 H14B 0.9900 .
C15 H15A 0.9800 .
C15 H15B 0.9800 .
C15 H15C 0.9800 .
C14A C15A 1.538(6) .
C14A H14C 0.9900 .
C14A H14D 0.9900 .
C15A H15D 0.9800 .
C15A H15E 0.9800 .
C15A H15F 0.9800 .
C16 C21 1.392(3) .
C16 C17 1.397(3) .
C17 C18 1.385(3) .
C17 H17A 0.9500 .
C18 C19 1.382(4) .
C18 H18A 0.9500 .
C19 C20 1.370(4) .
C19 H19A 0.9500 .
C20 C21 1.391(3) .
C20 H20A 0.9500 .
C21 H21A 0.9500 .
C22 C27 1.395(3) .
C22 C23 1.399(3) .
C23 C24 1.383(3) .
C23 H23A 0.9500 .
C24 C25 1.380(3) .
C24 H24A 0.9500 .
C25 C26 1.379(3) .
C25 H25A 0.9500 .
C26 C27 1.384(3) .
C26 H26A 0.9500 .
C27 H27A 0.9500 .
C28 C33 1.408(3) .
C28 C29 1.415(3) .
C29 C30 1.396(3) .
C29 C291 1.523(3) .
C30 C31 1.376(4) .
C30 H30A 0.9500 .
C31 C32 1.369(4) .
C31 H31A 0.9500 .
C32 C33 1.399(3) .
C32 H32A 0.9500 .
C33 C331 1.512(3) .
C291 C293 1.530(3) .
C291 C292 1.541(3) .
C291 H29A 1.0000 .
C292 H29B 0.9800 .
C292 H29C 0.9800 .
C292 H29D 0.9800 .
C293 H29E 0.9800 .
C293 H29F 0.9800 .
C293 H29G 0.9800 .
C331 C333 1.525(4) .
C331 C332 1.532(3) .
C331 H33A 1.0000 .
C332 H33B 0.9800 .
C332 H33C 0.9800 .
C332 H33D 0.9800 .
C333 H33E 0.9800 .
C333 H33F 0.9800 .
C333 H33G 0.9800 .
C41 C42 1.3900 .
C41 C46 1.3900 .
C41 H41A 0.9500 .
C42 C43 1.3900 .
C42 H42A 0.9500 .
C43 C44 1.3900 .
C43 H43A 0.9500 .
C44 C45 1.3900 .
C44 H44A 0.9500 .
C45 C46 1.3900 .
C45 H45A 0.9500 .
C46 H46A 0.9500 .
C41A C42A 1.3900 .
C41A C46A 1.3900 .
C41A H41B 0.9500 .
C42A C43A 1.3900 .
C42A H42B 0.9500 .
C43A C44A 1.3900 .
C43A H43B 0.9500 .
C44A C45A 1.3900 .
C44A H44B 0.9500 .
C45A C46A 1.3900 .
C45A H45B 0.9500 .
C46A H46B 0.9500 .
C34 C36 1.359(5) 3_675
C34 C35 1.371(5) .
C34 H34A 0.9500 .
C35 C36 1.365(5) .
C35 H35A 0.9500 .
C36 C34 1.359(5) 3_675
C36 H36A 0.9500 .
